data_7100099
loop_
_publ_author_name
'John Moss'
'Katja Dralle'
'Nastassia L. Jaffa'
'le Roex,Tanya'
'Akella Sivaramakrishna'
'Susan Travis'
'Nicholas D. Watermeyer'

_publ_section_title
;
A new route to metallacycloalkanes
;
_journal_name_full 'Chemical Communications'
_journal_paper_doi 10.1039/b504747a
_journal_year 2005
_chemical_formula_moiety 'C42 H40 P2 Pt'
_chemical_formula_sum 'C42 H40 P2 Pt'
_chemical_formula_weight 801.77
_chemical_melting_point 441.1(10)
_space_group_IT_number 2
_symmetry_cell_setting triclinic
_symmetry_space_group_name_Hall '-P 1'
_symmetry_space_group_name_H-M 'P -1'
_cell_angle_alpha 94.0010(10)
_cell_angle_beta 106.2610(10)
_cell_angle_gamma 103.1610(10)
_cell_formula_units_Z 2
_cell_length_a 10.14050(10)
_cell_length_b 10.3988(2)
_cell_length_c 17.2796(3)
_cell_measurement_temperature 173(2)
_cell_volume 1685.81(5)
_diffrn_ambient_temperature 173(2)
_exptl_crystal_density_diffrn 1.580
_cod_depositor_comments
;
The following automatic conversions were performed:

'_chemical_melting_point' value '167-169%C' was changed to
'441.1(10)' - it was converted from degrees Celsius(C) to Kelvins(K),
the average value was taken and precision was estimated.

Automatic conversion script
Id: cif_fix_values 1646 2011-03-28 12:23:43Z adriana 
;
_cod_database_code 7100099

loop_
_symmetry_equiv_pos_as_xyz
'x, y, z'
'-x, -y, -z'

loop_
_atom_site_label
_atom_site_type_symbol
_atom_site_fract_x
_atom_site_fract_y
_atom_site_fract_z
_atom_site_U_iso_or_equiv
_atom_site_adp_type
_atom_site_occupancy
_atom_site_symmetry_multiplicity
_atom_site_calc_flag
_atom_site_refinement_flags
_atom_site_disorder_assembly
_atom_site_disorder_group
Pt1 Pt 0.052479(15) -0.361616(13) 0.232315(8) 0.01186(5) Uani 1 1 d . . .
P1 P 0.22580(9) -0.19815(9) 0.32900(6) 0.01311(19) Uani 1 1 d . . .
C1 C 0.1118(4) -0.4919(3) 0.3184(2) 0.0152(7) Uani 1 1 d . . .
H1A H 0.1967 -0.5159 0.3106 0.018 Uiso 1 1 calc R . .
H1B H 0.1421 -0.4398 0.3734 0.018 Uiso 1 1 calc R . .
P2 P 0.00036(9) -0.23010(9) 0.13302(5) 0.01303(19) Uani 1 1 d . . .
C2 C 0.0051(4) -0.6212(4) 0.3189(2) 0.0198(8) Uani 1 1 d . . .
H2A H -0.0132 -0.6821 0.2682 0.024 Uiso 1 1 calc R . .
H2B H 0.0477 -0.6648 0.3653 0.024 Uiso 1 1 calc R . .
C3 C -0.1347(4) -0.6022(4) 0.3254(3) 0.0243(9) Uani 1 1 d . . .
H3 H -0.1517 -0.6110 0.3763 0.029 Uiso 1 1 calc R . .
C4 C -0.2363(4) -0.5743(4) 0.2668(3) 0.0249(9) Uani 1 1 d . . .
H4 H -0.3175 -0.5642 0.2813 0.030 Uiso 1 1 calc R . .
C5 C -0.2402(4) -0.5567(4) 0.1809(3) 0.0241(9) Uani 1 1 d . . .
H5A H -0.2835 -0.4818 0.1669 0.029 Uiso 1 1 calc R . .
H5B H -0.3057 -0.6381 0.1452 0.029 Uiso 1 1 calc R . .
C6 C -0.1023(4) -0.5302(3) 0.1587(2) 0.0174(8) Uani 1 1 d . . .
H6A H -0.1227 -0.5161 0.1009 0.021 Uiso 1 1 calc R . .
H6B H -0.0638 -0.6096 0.1647 0.021 Uiso 1 1 calc R . .
C7 C 0.3862(4) -0.2583(3) 0.3639(2) 0.0170(8) Uani 1 1 d . . .
C8 C 0.4445(4) -0.2943(4) 0.3040(2) 0.0218(8) Uani 1 1 d . . .
H8 H 0.4034 -0.2830 0.2491 0.026 Uiso 1 1 calc R . .
C9 C 0.5618(4) -0.3463(4) 0.3241(3) 0.0256(9) Uani 1 1 d . . .
H9 H 0.6038 -0.3668 0.2836 0.031 Uiso 1 1 calc R . .
C10 C 0.6177(4) -0.3682(4) 0.4031(3) 0.0307(10) Uani 1 1 d . . .
H10 H 0.6957 -0.4074 0.4163 0.037 Uiso 1 1 calc R . .
C11 C 0.5609(4) -0.3337(4) 0.4630(3) 0.0295(10) Uani 1 1 d . . .
H11 H 0.6002 -0.3486 0.5173 0.035 Uiso 1 1 calc R . .
C12 C 0.4456(4) -0.2767(4) 0.4436(2) 0.0222(8) Uani 1 1 d . . .
H12 H 0.4080 -0.2507 0.4850 0.027 Uiso 1 1 calc R . .
C13 C 0.1745(4) -0.1625(3) 0.4199(2) 0.0150(7) Uani 1 1 d . . .
C14 C 0.2586(4) -0.0568(4) 0.4812(2) 0.0192(8) Uani 1 1 d . . .
H14 H 0.3462 -0.0058 0.4770 0.023 Uiso 1 1 calc R . .
C15 C 0.2156(4) -0.0261(4) 0.5478(2) 0.0211(8) Uani 1 1 d . . .
H15 H 0.2734 0.0458 0.5891 0.025 Uiso 1 1 calc R . .
C16 C 0.0888(4) -0.0999(4) 0.5544(2) 0.0260(9) Uani 1 1 d . . .
H16 H 0.0593 -0.0787 0.6002 0.031 Uiso 1 1 calc R . .
C17 C 0.0043(4) -0.2047(4) 0.4945(2) 0.0234(9) Uani 1 1 d . . .
H17 H -0.0825 -0.2559 0.4995 0.028 Uiso 1 1 calc R . .
C18 C 0.0460(4) -0.2352(4) 0.4272(2) 0.0179(8) Uani 1 1 d . . .
H18 H -0.0132 -0.3063 0.3858 0.022 Uiso 1 1 calc R . .
C19 C 0.2997(4) -0.0259(3) 0.3143(2) 0.0138(7) Uani 1 1 d . . .
C20 C 0.2152(4) 0.0640(3) 0.3088(2) 0.0178(8) Uani 1 1 d . . .
H20 H 0.1201 0.0338 0.3099 0.021 Uiso 1 1 calc R . .
C21 C 0.2674(4) 0.1960(4) 0.3017(2) 0.0237(9) Uani 1 1 d . . .
H21 H 0.2077 0.2553 0.2971 0.028 Uiso 1 1 calc R . .
C22 C 0.4065(4) 0.2420(4) 0.3012(2) 0.0245(9) Uani 1 1 d . . .
H22 H 0.4429 0.3332 0.2973 0.029 Uiso 1 1 calc R . .
C23 C 0.4917(4) 0.1552(4) 0.3063(3) 0.0253(9) Uani 1 1 d . . .
H23 H 0.5870 0.1864 0.3057 0.030 Uiso 1 1 calc R . .
C24 C 0.4384(4) 0.0209(4) 0.3125(2) 0.0193(8) Uani 1 1 d . . .
H24 H 0.4975 -0.0386 0.3154 0.023 Uiso 1 1 calc R . .
C25 C -0.0784(4) -0.0963(3) 0.1558(2) 0.0149(7) Uani 1 1 d . . .
C26 C -0.1413(4) -0.1076(4) 0.2181(2) 0.0184(8) Uani 1 1 d . . .
H26 H -0.1316 -0.1762 0.2511 0.022 Uiso 1 1 calc R . .
C27 C -0.2177(4) -0.0183(4) 0.2314(2) 0.0212(8) Uani 1 1 d . . .
H27 H -0.2616 -0.0272 0.2733 0.025 Uiso 1 1 calc R . .
C28 C -0.2315(4) 0.0844(4) 0.1846(2) 0.0261(9) Uani 1 1 d . . .
H28 H -0.2830 0.1460 0.1947 0.031 Uiso 1 1 calc R . .
C29 C -0.1691(4) 0.0949(4) 0.1232(2) 0.0219(8) Uani 1 1 d . . .
H29 H -0.1768 0.1650 0.0912 0.026 Uiso 1 1 calc R . .
C30 C -0.0949(4) 0.0042(4) 0.1075(2) 0.0200(8) Uani 1 1 d . . .
H30 H -0.0553 0.0108 0.0638 0.024 Uiso 1 1 calc R . .
C31 C 0.1624(4) -0.1621(4) 0.1065(2) 0.0163(8) Uani 1 1 d . . .
C32 C 0.2311(4) -0.2563(4) 0.0879(2) 0.0223(8) Uani 1 1 d . . .
H32 H 0.1893 -0.3482 0.0868 0.027 Uiso 1 1 calc R . .
C33 C 0.3593(4) -0.2189(5) 0.0709(2) 0.0282(10) Uani 1 1 d . . .
H33 H 0.4037 -0.2846 0.0572 0.034 Uiso 1 1 calc R . .
C34 C 0.4215(4) -0.0847(5) 0.0741(2) 0.0315(10) Uani 1 1 d . . .
H34 H 0.5097 -0.0579 0.0632 0.038 Uiso 1 1 calc R . .
C35 C 0.3564(4) 0.0095(4) 0.0931(2) 0.0299(10) Uani 1 1 d . . .
H35 H 0.4000 0.1013 0.0950 0.036 Uiso 1 1 calc R . .
C36 C 0.2263(4) -0.0272(4) 0.1097(2) 0.0207(8) Uani 1 1 d . . .
H36 H 0.1822 0.0390 0.1230 0.025 Uiso 1 1 calc R . .
C37 C -0.1329(4) -0.3036(3) 0.0338(2) 0.0148(7) Uani 1 1 d . . .
C38 C -0.2768(4) -0.3294(4) 0.0291(2) 0.0206(8) Uani 1 1 d . . .
H38 H -0.3025 -0.3091 0.0764 0.025 Uiso 1 1 calc R . .
C39 C -0.3820(4) -0.3838(4) -0.0434(2) 0.0225(8) Uani 1 1 d . . .
H39 H -0.4791 -0.4008 -0.0454 0.027 Uiso 1 1 calc R . .
C40 C -0.3471(4) -0.4137(4) -0.1132(2) 0.0242(9) Uani 1 1 d . . .
H40 H -0.4197 -0.4514 -0.1630 0.029 Uiso 1 1 calc R . .
C41 C -0.2052(4) -0.3883(4) -0.1099(2) 0.0259(9) Uani 1 1 d . . .
H41 H -0.1804 -0.4070 -0.1578 0.031 Uiso 1 1 calc R . .
C42 C -0.0992(4) -0.3356(4) -0.0369(2) 0.0206(8) Uani 1 1 d . . .
H42 H -0.0023 -0.3210 -0.0349 0.025 Uiso 1 1 calc R . .

loop_
_atom_site_aniso_label
_atom_site_aniso_U_11
_atom_site_aniso_U_22
_atom_site_aniso_U_33
_atom_site_aniso_U_23
_atom_site_aniso_U_13
_atom_site_aniso_U_12
Pt1 0.01100(7) 0.00963(7) 0.01359(7) 0.00122(5) 0.00353(5) 0.00038(5)
P1 0.0118(4) 0.0112(4) 0.0142(5) 0.0011(3) 0.0032(4) 0.0001(4)
C1 0.0165(18) 0.0125(17) 0.0152(18) 0.0013(14) 0.0007(15) 0.0064(14)
P2 0.0119(4) 0.0124(4) 0.0136(5) 0.0022(4) 0.0034(4) 0.0011(4)
C2 0.021(2) 0.0144(18) 0.023(2) 0.0058(15) 0.0059(17) 0.0037(15)
C3 0.026(2) 0.0159(19) 0.033(2) 0.0037(17) 0.0170(19) -0.0010(16)
C4 0.019(2) 0.0143(18) 0.043(3) 0.0022(17) 0.0157(19) 0.0016(16)
C5 0.0114(18) 0.0153(19) 0.039(2) 0.0028(17) 0.0002(17) -0.0005(15)
C6 0.0189(19) 0.0091(16) 0.022(2) 0.0007(14) 0.0058(16) -0.0003(14)
C7 0.0136(18) 0.0095(16) 0.023(2) 0.0003(14) 0.0012(15) -0.0005(14)
C8 0.019(2) 0.0203(19) 0.025(2) -0.0001(16) 0.0049(17) 0.0059(16)
C9 0.019(2) 0.0184(19) 0.035(2) -0.0067(17) 0.0060(18) 0.0040(16)
C10 0.015(2) 0.023(2) 0.044(3) -0.0065(19) -0.0044(19) 0.0063(17)
C11 0.027(2) 0.023(2) 0.028(2) 0.0020(18) -0.0060(19) 0.0072(18)
C12 0.020(2) 0.0161(19) 0.025(2) 0.0009(16) 0.0010(17) 0.0018(16)
C13 0.0129(17) 0.0154(17) 0.0159(18) 0.0022(14) 0.0048(15) 0.0017(14)
C14 0.0165(19) 0.0183(18) 0.0186(19) 0.0027(15) 0.0042(16) -0.0024(15)
C15 0.023(2) 0.022(2) 0.0138(19) -0.0021(15) 0.0009(16) 0.0043(16)
C16 0.026(2) 0.039(2) 0.014(2) 0.0040(17) 0.0070(17) 0.0087(19)
C17 0.019(2) 0.026(2) 0.023(2) 0.0031(17) 0.0088(17) -0.0004(17)
C18 0.0177(19) 0.0174(18) 0.0138(18) 0.0015(15) 0.0003(15) 0.0008(15)
C19 0.0146(18) 0.0113(16) 0.0128(18) -0.0002(13) 0.0041(14) -0.0013(14)
C20 0.0136(18) 0.0160(18) 0.021(2) 0.0004(15) 0.0043(15) 0.0002(15)
C21 0.028(2) 0.0182(19) 0.027(2) 0.0048(16) 0.0075(18) 0.0097(17)
C22 0.025(2) 0.0166(19) 0.027(2) 0.0039(16) 0.0077(18) -0.0039(17)
C23 0.0156(19) 0.024(2) 0.035(2) 0.0071(18) 0.0115(18) -0.0021(16)
C24 0.0157(19) 0.0159(18) 0.028(2) 0.0047(16) 0.0065(16) 0.0064(15)
C25 0.0137(18) 0.0130(17) 0.0147(18) -0.0007(14) 0.0014(15) 0.0016(14)
C26 0.0162(19) 0.0204(19) 0.0144(19) 0.0005(15) 0.0011(15) 0.0015(15)
C27 0.020(2) 0.0214(19) 0.022(2) -0.0030(16) 0.0063(17) 0.0071(16)
C28 0.026(2) 0.022(2) 0.023(2) -0.0064(17) -0.0031(18) 0.0070(17)
C29 0.023(2) 0.0132(18) 0.023(2) -0.0017(15) -0.0009(17) 0.0014(16)
C30 0.020(2) 0.0174(18) 0.018(2) 0.0006(15) 0.0037(16) 0.0009(16)
C31 0.0137(18) 0.0190(18) 0.0141(18) 0.0047(15) 0.0035(15) 0.0004(15)
C32 0.018(2) 0.027(2) 0.022(2) 0.0074(17) 0.0066(17) 0.0046(16)
C33 0.017(2) 0.048(3) 0.024(2) 0.0119(19) 0.0101(17) 0.0106(19)
C34 0.016(2) 0.052(3) 0.022(2) 0.013(2) 0.0058(17) -0.003(2)
C35 0.024(2) 0.032(2) 0.021(2) 0.0068(18) 0.0022(18) -0.0111(19)
C36 0.023(2) 0.0206(19) 0.0146(19) 0.0054(15) 0.0043(16) -0.0003(16)
C37 0.0159(18) 0.0115(16) 0.0151(18) 0.0038(14) 0.0027(15) 0.0015(14)
C38 0.021(2) 0.022(2) 0.020(2) 0.0044(16) 0.0083(17) 0.0050(16)
C39 0.0139(19) 0.024(2) 0.025(2) 0.0039(17) 0.0003(16) 0.0042(16)
C40 0.024(2) 0.026(2) 0.016(2) 0.0000(16) -0.0016(17) 0.0028(17)
C41 0.028(2) 0.033(2) 0.014(2) -0.0007(17) 0.0062(17) 0.0035(18)
C42 0.020(2) 0.0204(19) 0.019(2) 0.0016(15) 0.0058(16) 0.0019(16)

loop_
_geom_bond_atom_site_label_1
_geom_bond_atom_site_label_2
_geom_bond_distance
_geom_bond_site_symmetry_2
_geom_bond_publ_flag
Pt1 C6 2.115(3) . ?
Pt1 C1 2.136(3) . ?
Pt1 P2 2.2896(9) . ?
Pt1 P1 2.3170(9) . ?
P1 C13 1.828(4) . ?
P1 C7 1.835(4) . ?
P1 C19 1.842(3) . ?
C1 C2 1.525(5) . ?
P2 C25 1.825(4) . ?
P2 C31 1.830(4) . ?
P2 C37 1.844(4) . ?
C2 C3 1.508(5) . ?
C3 C4 1.328(6) . ?
C4 C5 1.498(6) . ?
C5 C6 1.523(5) . ?
C7 C12 1.386(5) . ?
C7 C8 1.397(5) . ?
C8 C9 1.384(5) . ?
C9 C10 1.380(6) . ?
C10 C11 1.382(6) . ?
C11 C12 1.397(6) . ?
C13 C18 1.393(5) . ?
C13 C14 1.400(5) . ?
C14 C15 1.382(5) . ?
C15 C16 1.379(5) . ?
C16 C17 1.384(6) . ?
C17 C18 1.384(5) . ?
C19 C24 1.390(5) . ?
C19 C20 1.395(5) . ?
C20 C21 1.382(5) . ?
C21 C22 1.385(5) . ?
C22 C23 1.377(6) . ?
C23 C24 1.400(5) . ?
C25 C30 1.393(5) . ?
C25 C26 1.395(5) . ?
C26 C27 1.383(5) . ?
C27 C28 1.393(6) . ?
C28 C29 1.378(6) . ?
C29 C30 1.389(5) . ?
C31 C32 1.393(5) . ?
C31 C36 1.395(5) . ?
C32 C33 1.387(5) . ?
C33 C34 1.385(6) . ?
C34 C35 1.369(6) . ?
C35 C36 1.402(5) . ?
C37 C42 1.395(5) . ?
C37 C38 1.400(5) . ?
C38 C39 1.380(5) . ?
C39 C40 1.384(5) . ?
C40 C41 1.386(6) . ?
C41 C42 1.387(5) . ?
